data_4022069
loop_
_publ_author_name
'Miguel A. Sierra'
'Daniel Pellico'
'Mar G\'omez-Gallego'
'Mar\'ia Jos\'e Manche\~no'
'Rosario Torres'

_publ_section_title
;
 Synthesis of Highly Functionalized Macrocycles by the Peripheral
 Functionalization of Macrocyclic Diimines
;
_journal_name_full 'Journal of Organic Chemistry'
_journal_page_first 8787
_journal_page_last 8793
_journal_paper_doi 10.1021/jo0614689
_journal_volume 71
_journal_year 2006
_chemical_formula_sum 'C35 H32 N2 O6'
_chemical_formula_weight 576.63
_chemical_name_systematic
; 
 ? 
;
_space_group_IT_number 14
_symmetry_cell_setting monoclinic
_symmetry_space_group_name_Hall '-P 2yn'
_symmetry_space_group_name_H-M 'P 1 21/n 1'
_atom_sites_solution_hydrogens geom
_atom_sites_solution_primary direct
_atom_sites_solution_secondary difmap
_audit_creation_method SHELXL-97
_cell_angle_alpha 90.00
_cell_angle_beta 110.1140(10)
_cell_angle_gamma 90.00
_cell_formula_units_Z 8
_cell_length_a 21.6669(15)
_cell_length_b 9.9002(7)
_cell_length_c 29.684(2)
_cell_measurement_temperature 293(2)
_cell_volume 5979.0(7)
_computing_cell_refinement 'Bruker SMART'
_computing_data_collection 'Bruker SMART'
_computing_data_reduction 'Bruker SHELXTL'
_computing_molecular_graphics 'Bruker SHELXTL'
_computing_publication_material 'Bruker SHELXTL'
_computing_structure_refinement 'SHELXL-97 (Sheldrick, 1997)'
_computing_structure_solution 'SHELXS-97 (Sheldrick, 1990)'
_diffrn_ambient_temperature 293(2)
_diffrn_measured_fraction_theta_full 0.999
_diffrn_measured_fraction_theta_max 0.999
_diffrn_measurement_device_type 'CCD area detector'
_diffrn_measurement_method 'phi and omega scans'
_diffrn_radiation_monochromator graphite
_diffrn_radiation_source 'fine-focus sealed tube'
_diffrn_radiation_type MoK\a
_diffrn_radiation_wavelength 0.71073
_diffrn_reflns_av_R_equivalents 0.0691
_diffrn_reflns_av_sigmaI/netI 0.0840
_diffrn_reflns_limit_h_max 20
_diffrn_reflns_limit_h_min -25
_diffrn_reflns_limit_k_max 11
_diffrn_reflns_limit_k_min -11
_diffrn_reflns_limit_l_max 35
_diffrn_reflns_limit_l_min -33
_diffrn_reflns_number 44944
_diffrn_reflns_theta_full 25.00
_diffrn_reflns_theta_max 25.00
_diffrn_reflns_theta_min 1.02
_exptl_absorpt_coefficient_mu 0.088
_exptl_absorpt_correction_type none
_exptl_crystal_colour yellow
_exptl_crystal_density_diffrn 1.281
_exptl_crystal_density_method 'not measured'
_exptl_crystal_description prismatic
_exptl_crystal_F_000 2432
_exptl_crystal_size_max 0.47
_exptl_crystal_size_mid 0.33
_exptl_crystal_size_min 0.20
_refine_diff_density_max 0.264
_refine_diff_density_min -0.155
_refine_diff_density_rms 0.034
_refine_ls_extinction_coef 0.00043(15)
_refine_ls_extinction_expression Fc^*^=kFc[1+0.001xFc^2^\l^3^/sin(2\q)]^-1/4^
_refine_ls_extinction_method SHELXL
_refine_ls_goodness_of_fit_ref 0.892
_refine_ls_hydrogen_treatment constr
_refine_ls_matrix_type full
_refine_ls_number_parameters 776
_refine_ls_number_reflns 10525
_refine_ls_number_restraints 0
_refine_ls_restrained_S_all 0.892
_refine_ls_R_factor_all 0.1407
_refine_ls_R_factor_gt 0.0439
_refine_ls_shift/su_max 0.083
_refine_ls_shift/su_mean 0.009
_refine_ls_structure_factor_coef Fsqd
_refine_ls_weighting_details 'calc w=1/[\s^2^(Fo^2^)+(0.0608P)^2^+0.0000P] where P=(Fo^2^+2Fc^2^)/3'
_refine_ls_weighting_scheme calc
_refine_ls_wR_factor_gt 0.1063
_refine_ls_wR_factor_ref 0.1402
_reflns_number_gt 4222
_reflns_number_total 10525
_reflns_threshold_expression >2sigma(I)
_cod_data_source_file jo0614689si20060714_101917.cif
_cod_depositor_comments
;
The following automatic conversions were performed:
'_symmetry_cell_setting' value 'Monoclinic' changed to 'monoclinic'
according to '/home/saulius/struct/CIF-dictionaries/cif_core.dic'
dictionary named 'cif_core.dic' version 2.4.1 from 2010-06-29.

Automatic conversion script
Id: cif_fix_enum 1527 2010-12-29 10:47:43Z saulius 
;
_cod_original_sg_symbol_H-M 'P 21/n'
_cod_database_code 4022069

loop_
_symmetry_equiv_pos_as_xyz
'x, y, z'
'-x+1/2, y+1/2, -z+1/2'
'-x, -y, -z'
'x-1/2, -y-1/2, z-1/2'

loop_
_atom_site_label
_atom_site_type_symbol
_atom_site_fract_x
_atom_site_fract_y
_atom_site_fract_z
_atom_site_U_iso_or_equiv
_atom_site_adp_type
_atom_site_occupancy
_atom_site_symmetry_multiplicity
_atom_site_calc_flag
_atom_site_refinement_flags
N1 N -0.03619(12) 0.3202(2) 0.14687(8) 0.0557(7) Uani 1 1 d .
N1' N 0.15071(11) 0.3638(2) 0.25702(8) 0.0548(7) Uani 1 1 d .
O1 O -0.13627(11) 0.3776(2) 0.15499(9) 0.0877(8) Uani 1 1 d .
O2 O -0.15046(9) 0.2071(2) 0.06104(8) 0.0632(6) Uani 1 1 d .
O3 O 0.05850(10) 0.0189(2) 0.10635(7) 0.0622(6) Uani 1 1 d .
O1' O 0.14191(11) 0.3929(2) 0.33311(8) 0.0762(7) Uani 1 1 d .
O2' O 0.24664(9) 0.1616(2) 0.32756(7) 0.0694(6) Uani 1 1 d .
O3' O 0.18379(10) 0.0879(2) 0.16979(7) 0.0624(6) Uani 1 1 d .
C1 C 0.01333(14) 0.3803(3) 0.18816(10) 0.0616(9) Uani 1 1 d .
H1A H 0.0277 0.3131 0.2134 0.074 Uiso 1 1 calc R
H1B H -0.0066 0.4539 0.1999 0.074 Uiso 1 1 calc R
C2 C -0.10091(17) 0.3117(3) 0.13976(12) 0.0615(9) Uani 1 1 d .
C3 C -0.10898(14) 0.1867(3) 0.10838(11) 0.0581(8) Uani 1 1 d .
H3 H -0.1214 0.1069 0.1228 0.070 Uiso 1 1 calc R
C4 C -0.03298(14) 0.1959(3) 0.12000(10) 0.0535(8) Uani 1 1 d .
H4 H -0.0100 0.1234 0.1418 0.064 Uiso 1 1 calc R
C5 C -0.17459(14) 0.0977(3) 0.03212(11) 0.0544(8) Uani 1 1 d .
C6 C -0.22065(15) 0.1264(4) -0.01177(12) 0.0624(9) Uani 1 1 d .
H6 H -0.2311 0.2156 -0.0210 0.075 Uiso 1 1 calc R
C7 C -0.25146(16) 0.0229(4) -0.04211(12) 0.0693(10) Uani 1 1 d .
H7 H -0.2831 0.0427 -0.0717 0.083 Uiso 1 1 calc R
C8 C -0.23577(17) -0.1102(4) -0.02904(13) 0.0721(10) Uani 1 1 d .
H8 H -0.2570 -0.1803 -0.0493 0.087 Uiso 1 1 calc R
C9 C -0.18813(16) -0.1364(3) 0.01440(12) 0.0678(9) Uani 1 1 d .
H9 H -0.1765 -0.2255 0.0233 0.081 Uiso 1 1 calc R
C10 C -0.15725(14) -0.0345(3) 0.04502(11) 0.0582(8) Uani 1 1 d .
H10 H -0.1249 -0.0542 0.0743 0.070 Uiso 1 1 calc R
C11 C -0.00847(14) 0.2093(3) 0.07876(10) 0.0515(8) Uani 1 1 d .
C12 C 0.03594(14) 0.1168(3) 0.07164(10) 0.0501(8) Uani 1 1 d .
C13 C 0.05467(15) 0.1230(3) 0.03170(11) 0.0644(9) Uani 1 1 d .
H13 H 0.0845 0.0609 0.0276 0.077 Uiso 1 1 calc R
C14 C 0.02892(17) 0.2216(4) -0.00174(12) 0.0744(10) Uani 1 1 d .
H14 H 0.0409 0.2250 -0.0290 0.089 Uiso 1 1 calc R
C15 C -0.01434(17) 0.3157(4) 0.00413(12) 0.0760(10) Uani 1 1 d .
H15 H -0.0310 0.3833 -0.0186 0.091 Uiso 1 1 calc R
C16 C -0.03264(15) 0.3083(3) 0.04434(12) 0.0680(9) Uani 1 1 d .
H16 H -0.0620 0.3717 0.0483 0.082 Uiso 1 1 calc R
C17 C 0.11618(16) -0.0555(3) 0.10984(11) 0.0632(9) Uani 1 1 d .
H17A H 0.1104 -0.0966 0.0790 0.076 Uiso 1 1 calc R
H17B H 0.1217 -0.1277 0.1330 0.076 Uiso 1 1 calc R
C18 C 0.07282(14) 0.4337(3) 0.17860(10) 0.0567(8) Uani 1 1 d .
H18A H 0.0905 0.3640 0.1635 0.068 Uiso 1 1 calc R
H18B H 0.0602 0.5099 0.1568 0.068 Uiso 1 1 calc R
C1' C 0.12530(14) 0.4778(3) 0.22535(10) 0.0605(9) Uani 1 1 d .
H1'1 H 0.1611 0.5212 0.2183 0.073 Uiso 1 1 calc R
H1'2 H 0.1067 0.5432 0.2414 0.073 Uiso 1 1 calc R
C2' C 0.15506(14) 0.3316(3) 0.30213(11) 0.0564(8) Uani 1 1 d .
C3' C 0.18151(14) 0.1902(3) 0.29751(10) 0.0552(8) Uani 1 1 d .
H3' H 0.1506 0.1183 0.2980 0.066 Uiso 1 1 calc R
C4' C 0.17475(14) 0.2339(3) 0.24566(10) 0.0544(8) Uani 1 1 d .
H4' H 0.1393 0.1839 0.2219 0.065 Uiso 1 1 calc R
C5' C 0.25391(17) 0.1002(3) 0.37074(12) 0.0627(9) Uani 1 1 d .
C6' C 0.31428(19) 0.0446(4) 0.39387(15) 0.0944(12) Uani 1 1 d .
H6' H 0.3469 0.0479 0.3802 0.113 Uiso 1 1 calc R
C7' C 0.3263(2) -0.0170(4) 0.43818(18) 0.1126(15) Uani 1 1 d .
H7' H 0.3671 -0.0557 0.4542 0.135 Uiso 1 1 calc R
C8' C 0.2777(3) -0.0209(4) 0.45850(16) 0.1078(15) Uani 1 1 d .
H8' H 0.2860 -0.0603 0.4884 0.129 Uiso 1 1 calc R
C9' C 0.2185(2) 0.0324(4) 0.43478(14) 0.0911(12) Uani 1 1 d .
H9' H 0.1855 0.0279 0.4481 0.109 Uiso 1 1 calc R
C10' C 0.20589(18) 0.0939(3) 0.39090(12) 0.0736(10) Uani 1 1 d .
H10' H 0.1647 0.1310 0.3750 0.088 Uiso 1 1 calc R
C11' C 0.23351(15) 0.2451(3) 0.23018(10) 0.0531(8) Uani 1 1 d .
C12' C 0.23565(16) 0.1736(3) 0.19041(10) 0.0546(8) Uani 1 1 d .
C13' C 0.28767(17) 0.1903(4) 0.17400(11) 0.0676(9) Uani 1 1 d .
H13' H 0.2887 0.1429 0.1472 0.081 Uiso 1 1 calc R
C14' C 0.33818(17) 0.2777(4) 0.19761(13) 0.0772(10) Uani 1 1 d .
H14' H 0.3732 0.2889 0.1867 0.093 Uiso 1 1 calc R
C15' C 0.33694(17) 0.3478(3) 0.23701(13) 0.0747(10) Uani 1 1 d .
H15' H 0.3713 0.4056 0.2530 0.090 Uiso 1 1 calc R
C16' C 0.28458(17) 0.3325(3) 0.25284(11) 0.0668(9) Uani 1 1 d .
H16' H 0.2836 0.3817 0.2792 0.080 Uiso 1 1 calc R
C17' C 0.17720(16) 0.0286(3) 0.12453(10) 0.0639(9) Uani 1 1 d .
H17C H 0.2152 -0.0271 0.1273 0.077 Uiso 1 1 calc R
H17D H 0.1738 0.0984 0.1009 0.077 Uiso 1 1 calc R
N2 N 0.52886(12) 0.7231(3) 0.18544(9) 0.0654(8) Uani 1 1 d .
N2' N 0.72365(14) 0.8589(3) 0.23283(10) 0.0955(11) Uani 1 1 d .
O4 O 0.47241(11) 0.6279(2) 0.23249(8) 0.0776(7) Uani 1 1 d .
O5 O 0.46464(10) 0.4409(2) 0.14460(7) 0.0653(6) Uani 1 1 d .
O6 O 0.59061(11) 0.5765(2) 0.07736(7) 0.0694(6) Uani 1 1 d .
O4' O 0.80752(13) 0.9183(4) 0.30445(9) 0.1371(13) Uani 1 1 d .
O5' O 0.86483(11) 0.8795(3) 0.22076(9) 0.0886(8) Uani 1 1 d .
O6' O 0.69381(12) 0.7639(3) 0.09500(8) 0.0910(8) Uani 1 1 d .
C19 C 0.53944(17) 0.8671(4) 0.19605(12) 0.0784(10) Uani 1 1 d .
H19A H 0.5337 0.8861 0.2264 0.094 Uiso 1 1 calc R
H19B H 0.5067 0.9184 0.1713 0.094 Uiso 1 1 calc R
C20 C 0.50043(15) 0.6258(4) 0.20319(11) 0.0638(9) Uani 1 1 d .
C21 C 0.51847(15) 0.5169(3) 0.17367(11) 0.0633(9) Uani 1 1 d .
H21 H 0.5543 0.4593 0.1934 0.076 Uiso 1 1 calc R
C22 C 0.54409(14) 0.6357(3) 0.15002(10) 0.0627(9) Uani 1 1 d .
H22 H 0.5914 0.6296 0.1559 0.075 Uiso 1 1 calc R
C23 C 0.47755(16) 0.3254(4) 0.12353(11) 0.0575(8) Uani 1 1 d .
C24 C 0.42362(17) 0.2478(4) 0.09930(12) 0.0718(10) Uani 1 1 d .
H24 H 0.3818 0.2759 0.0972 0.086 Uiso 1 1 calc R
C25 C 0.4318(2) 0.1293(4) 0.07827(13) 0.0868(11) Uani 1 1 d .
H25 H 0.3952 0.0767 0.0622 0.104 Uiso 1 1 calc R
C26 C 0.4932(2) 0.0870(4) 0.08067(13) 0.0864(11) Uani 1 1 d .
H26 H 0.4986 0.0063 0.0664 0.104 Uiso 1 1 calc R
C27 C 0.54645(18) 0.1654(4) 0.10440(13) 0.0735(10) Uani 1 1 d .
H27 H 0.5882 0.1369 0.1064 0.088 Uiso 1 1 calc R
C28 C 0.53939(16) 0.2862(4) 0.12550(11) 0.0639(9) Uani 1 1 d .
H28 H 0.5758 0.3400 0.1407 0.077 Uiso 1 1 calc R
C29 C 0.50539(15) 0.6685(3) 0.09910(11) 0.0560(8) Uani 1 1 d .
C30 C 0.53073(16) 0.6396(3) 0.06291(11) 0.0564(8) Uani 1 1 d .
C31 C 0.49548(17) 0.6726(3) 0.01567(11) 0.0692(9) Uani 1 1 d .
H31 H 0.5132 0.6555 -0.0082 0.083 Uiso 1 1 calc R
C32 C 0.43435(18) 0.7306(4) 0.00413(12) 0.0761(10) Uani 1 1 d .
H32 H 0.4105 0.7510 -0.0277 0.091 Uiso 1 1 calc R
C33 C 0.40839(16) 0.7586(3) 0.03892(13) 0.0709(10) Uani 1 1 d .
H33 H 0.3671 0.7980 0.0310 0.085 Uiso 1 1 calc R
C34 C 0.44403(16) 0.7279(3) 0.08574(12) 0.0663(9) Uani 1 1 d .
H34 H 0.4262 0.7477 0.1094 0.080 Uiso 1 1 calc R
C35 C 0.63142(17) 0.5872(4) 0.04881(12) 0.0790(11) Uani 1 1 d .
H35A H 0.6070 0.5569 0.0165 0.095 Uiso 1 1 calc R
H35B H 0.6691 0.5281 0.0619 0.095 Uiso 1 1 calc R
C36 C 0.60666(16) 0.9121(4) 0.19862(12) 0.0826(11) Uani 1 1 d .
H36A H 0.6094 1.0096 0.2019 0.099 Uiso 1 1 calc R
H36B H 0.6132 0.8886 0.1688 0.099 Uiso 1 1 calc R
C19' C 0.66007(17) 0.8501(4) 0.23932(12) 0.1014(14) Uani 1 1 d .
H19C H 0.6626 0.8955 0.2689 0.122 Uiso 1 1 calc R
H19D H 0.6497 0.7559 0.2423 0.122 Uiso 1 1 calc R
C20' C 0.7854(2) 0.8734(5) 0.26411(15) 0.1033(15) Uani 1 1 d .
C21' C 0.81265(17) 0.8089(4) 0.22838(13) 0.0941(13) Uani 1 1 d .
H21' H 0.8248 0.7145 0.2369 0.113 Uiso 1 1 calc R
C22' C 0.74135(16) 0.8190(4) 0.19176(12) 0.0841(11) Uani 1 1 d .
H22' H 0.7229 0.7315 0.1783 0.101 Uiso 1 1 calc R
C23' C 0.8935(2) 0.8208(4) 0.19068(14) 0.0790(11) Uani 1 1 d .
C24' C 0.9535(2) 0.8738(4) 0.19325(14) 0.0897(12) Uani 1 1 d .
H24' H 0.9726 0.9433 0.2146 0.108 Uiso 1 1 calc R
C25' C 0.9846(2) 0.8219(6) 0.16369(18) 0.1078(15) Uani 1 1 d .
H25' H 1.0256 0.8553 0.1656 0.129 Uiso 1 1 calc R
C26' C 0.9557(3) 0.7207(5) 0.13121(17) 0.1092(16) Uani 1 1 d .
H26' H 0.9765 0.6871 0.1109 0.131 Uiso 1 1 calc R
C27' C 0.8960(3) 0.6708(4) 0.12938(17) 0.1034(14) Uani 1 1 d .
H27' H 0.8765 0.6018 0.1079 0.124 Uiso 1 1 calc R
C28' C 0.8643(2) 0.7204(4) 0.15861(16) 0.0944(12) Uani 1 1 d .
H28' H 0.8235 0.6863 0.1567 0.113 Uiso 1 1 calc R
C29' C 0.73072(15) 0.9286(4) 0.15415(12) 0.0701(10) Uani 1 1 d .
C30' C 0.70702(15) 0.8968(4) 0.10565(13) 0.0706(10) Uani 1 1 d .
C31' C 0.69879(15) 0.9978(4) 0.07152(12) 0.0714(10) Uani 1 1 d .
H31' H 0.6824 0.9766 0.0390 0.086 Uiso 1 1 calc R
C32' C 0.71501(16) 1.1289(4) 0.08597(15) 0.0787(11) Uani 1 1 d .
H32' H 0.7105 1.1957 0.0630 0.094 Uiso 1 1 calc R
C33' C 0.73754(16) 1.1625(4) 0.13319(15) 0.0851(11) Uani 1 1 d .
H33' H 0.7476 1.2517 0.1428 0.102 Uiso 1 1 calc R
C34' C 0.74513(17) 1.0610(5) 0.16675(13) 0.0862(12) Uani 1 1 d .
H34' H 0.7606 1.0837 0.1991 0.103 Uiso 1 1 calc R
C35' C 0.65492(17) 0.7283(4) 0.04687(12) 0.0840(11) Uani 1 1 d .
H35C H 0.6811 0.7328 0.0262 0.101 Uiso 1 1 calc R
H35D H 0.6179 0.7894 0.0345 0.101 Uiso 1 1 calc R

loop_
_atom_site_aniso_label
_atom_site_aniso_U_11
_atom_site_aniso_U_22
_atom_site_aniso_U_33
_atom_site_aniso_U_23
_atom_site_aniso_U_13
_atom_site_aniso_U_12
N1 0.0467(17) 0.0589(17) 0.0596(16) -0.0088(14) 0.0158(13) -0.0040(14)
N1' 0.0556(17) 0.0553(17) 0.0451(16) -0.0066(13) 0.0064(13) 0.0090(13)
O1 0.0695(17) 0.0780(17) 0.132(2) -0.0278(15) 0.0564(16) -0.0077(14)
O2 0.0540(14) 0.0523(14) 0.0769(16) 0.0031(12) 0.0142(12) -0.0039(11)
O3 0.0639(15) 0.0666(15) 0.0587(14) 0.0048(12) 0.0246(11) 0.0124(12)
O1' 0.0890(17) 0.0786(17) 0.0651(15) -0.0137(13) 0.0319(13) 0.0102(13)
O2' 0.0469(14) 0.0950(18) 0.0642(14) 0.0097(13) 0.0166(11) 0.0101(12)
O3' 0.0706(15) 0.0747(15) 0.0465(12) -0.0122(11) 0.0261(11) -0.0058(13)
C1 0.062(2) 0.071(2) 0.0517(19) 0.0014(17) 0.0184(17) 0.0002(18)
C2 0.051(2) 0.053(2) 0.085(2) -0.0010(19) 0.0294(19) -0.0029(18)
C3 0.050(2) 0.055(2) 0.070(2) -0.0002(18) 0.0214(17) -0.0027(17)
C4 0.051(2) 0.048(2) 0.063(2) 0.0046(17) 0.0216(16) 0.0030(16)
C5 0.042(2) 0.058(2) 0.064(2) 0.0002(19) 0.0204(17) -0.0008(17)
C6 0.059(2) 0.073(3) 0.061(2) 0.011(2) 0.0279(19) 0.0091(19)
C7 0.052(2) 0.107(3) 0.051(2) -0.002(2) 0.0207(17) 0.008(2)
C8 0.065(3) 0.084(3) 0.072(3) -0.019(2) 0.029(2) -0.010(2)
C9 0.067(2) 0.065(2) 0.069(2) -0.007(2) 0.021(2) -0.001(2)
C10 0.051(2) 0.057(2) 0.061(2) 0.0017(19) 0.0124(16) 0.0048(18)
C11 0.0460(19) 0.052(2) 0.056(2) 0.0048(17) 0.0167(16) -0.0037(16)
C12 0.0473(19) 0.056(2) 0.0428(18) -0.0022(16) 0.0098(15) -0.0037(17)
C13 0.060(2) 0.081(3) 0.050(2) 0.0020(19) 0.0157(17) -0.0008(19)
C14 0.066(2) 0.102(3) 0.056(2) 0.005(2) 0.0215(19) -0.013(2)
C15 0.070(3) 0.086(3) 0.067(2) 0.026(2) 0.017(2) 0.000(2)
C16 0.063(2) 0.067(2) 0.077(2) 0.009(2) 0.0277(19) 0.0037(19)
C17 0.064(2) 0.065(2) 0.060(2) -0.0094(17) 0.0208(17) 0.013(2)
C18 0.053(2) 0.063(2) 0.0512(19) 0.0058(16) 0.0142(16) -0.0025(17)
C1' 0.056(2) 0.056(2) 0.059(2) -0.0028(17) 0.0063(17) 0.0000(17)
C2' 0.052(2) 0.064(2) 0.050(2) -0.0091(18) 0.0132(16) -0.0011(17)
C3' 0.047(2) 0.063(2) 0.0526(19) -0.0037(16) 0.0133(16) 0.0020(17)
C4' 0.051(2) 0.056(2) 0.0506(19) -0.0099(16) 0.0112(16) 0.0051(16)
C5' 0.061(2) 0.057(2) 0.063(2) 0.0009(18) 0.012(2) 0.0096(19)
C6' 0.062(3) 0.103(3) 0.103(3) 0.019(3) 0.009(2) 0.017(2)
C7' 0.081(3) 0.112(4) 0.112(4) 0.034(3) -0.009(3) 0.020(3)
C8' 0.121(4) 0.082(3) 0.097(3) 0.035(3) 0.007(3) -0.004(3)
C9' 0.111(4) 0.079(3) 0.079(3) 0.013(2) 0.029(3) -0.002(3)
C10' 0.076(3) 0.075(3) 0.066(2) 0.008(2) 0.019(2) 0.009(2)
C11' 0.053(2) 0.053(2) 0.0490(19) 0.0007(16) 0.0113(16) 0.0067(17)
C12' 0.055(2) 0.057(2) 0.0466(19) 0.0077(17) 0.0118(17) 0.0041(18)
C13' 0.066(2) 0.082(3) 0.055(2) 0.0090(19) 0.0207(19) 0.002(2)
C14' 0.061(3) 0.094(3) 0.075(3) 0.024(2) 0.022(2) 0.006(2)
C15' 0.065(3) 0.071(3) 0.080(3) 0.009(2) 0.016(2) -0.006(2)
C16' 0.060(2) 0.065(2) 0.069(2) -0.0067(18) 0.015(2) 0.003(2)
C17' 0.067(2) 0.081(2) 0.0434(19) -0.0105(17) 0.0194(16) 0.015(2)
N2 0.0589(18) 0.084(2) 0.0613(17) -0.0155(16) 0.0310(14) -0.0212(16)
N2' 0.058(2) 0.171(3) 0.0516(18) 0.0061(19) 0.0106(17) -0.039(2)
O4 0.0767(16) 0.0977(19) 0.0718(15) 0.0015(13) 0.0430(13) 0.0020(13)
O5 0.0470(14) 0.0721(16) 0.0738(15) -0.0025(13) 0.0170(12) 0.0013(12)
O6 0.0587(15) 0.0828(16) 0.0763(15) -0.0007(12) 0.0357(12) 0.0031(13)
O4' 0.079(2) 0.256(4) 0.0596(17) -0.005(2) 0.0020(15) -0.055(2)
O5' 0.0601(16) 0.114(2) 0.0866(18) 0.0001(16) 0.0183(14) -0.0238(15)
O6' 0.0893(19) 0.102(2) 0.0677(17) -0.0076(15) 0.0094(13) -0.0222(16)
C19 0.077(3) 0.090(3) 0.072(2) -0.017(2) 0.030(2) -0.024(2)
C20 0.051(2) 0.089(3) 0.052(2) 0.001(2) 0.0176(17) -0.001(2)
C21 0.049(2) 0.079(3) 0.060(2) -0.0032(19) 0.0164(17) 0.0026(19)
C22 0.0438(19) 0.090(3) 0.056(2) -0.0123(19) 0.0196(16) -0.0107(18)
C23 0.054(2) 0.065(2) 0.056(2) 0.0067(18) 0.0219(18) -0.001(2)
C24 0.057(2) 0.081(3) 0.079(2) 0.002(2) 0.024(2) 0.000(2)
C25 0.082(3) 0.087(3) 0.096(3) -0.014(2) 0.037(2) -0.021(2)
C26 0.097(3) 0.076(3) 0.099(3) -0.004(2) 0.050(3) -0.001(3)
C27 0.066(3) 0.079(3) 0.084(3) 0.011(2) 0.036(2) 0.004(2)
C28 0.052(2) 0.077(3) 0.067(2) 0.008(2) 0.0253(17) 0.0005(19)
C29 0.045(2) 0.071(2) 0.055(2) -0.0092(17) 0.0218(17) -0.0099(17)
C30 0.051(2) 0.060(2) 0.063(2) -0.0060(17) 0.0255(18) -0.0073(17)
C31 0.071(3) 0.083(3) 0.059(2) -0.0047(19) 0.0282(19) -0.008(2)
C32 0.068(3) 0.092(3) 0.066(2) 0.007(2) 0.020(2) -0.001(2)
C33 0.054(2) 0.087(3) 0.071(2) -0.001(2) 0.020(2) 0.0001(19)
C34 0.054(2) 0.082(3) 0.069(2) -0.0100(19) 0.0275(19) -0.0091(19)
C35 0.068(2) 0.102(3) 0.081(3) -0.023(2) 0.043(2) -0.013(2)
C36 0.071(3) 0.105(3) 0.071(2) -0.005(2) 0.024(2) -0.025(2)
C19' 0.065(3) 0.177(4) 0.054(2) 0.012(2) 0.010(2) -0.024(3)
C20' 0.064(3) 0.176(5) 0.060(3) 0.011(3) 0.009(2) -0.040(3)
C21' 0.060(3) 0.131(4) 0.079(3) 0.019(3) 0.008(2) -0.030(2)
C22' 0.069(3) 0.119(3) 0.061(2) 0.003(2) 0.017(2) -0.035(2)
C23' 0.074(3) 0.080(3) 0.074(3) 0.011(2) 0.014(2) 0.000(2)
C24' 0.072(3) 0.109(3) 0.083(3) 0.017(2) 0.020(2) -0.022(3)
C25' 0.094(3) 0.138(5) 0.100(4) 0.044(3) 0.045(3) 0.020(3)
C26' 0.142(5) 0.098(4) 0.093(4) 0.037(3) 0.048(4) 0.049(4)
C27' 0.114(4) 0.074(3) 0.109(4) 0.020(3) 0.022(3) 0.009(3)
C28' 0.095(3) 0.083(3) 0.102(3) 0.008(3) 0.030(3) 0.001(3)
C29' 0.050(2) 0.105(3) 0.055(2) -0.003(2) 0.0170(17) -0.028(2)
C30' 0.051(2) 0.096(3) 0.064(3) -0.007(2) 0.0194(18) -0.014(2)
C31' 0.055(2) 0.107(3) 0.054(2) 0.005(2) 0.0202(17) -0.004(2)
C32' 0.055(2) 0.098(3) 0.092(3) 0.006(3) 0.038(2) 0.000(2)
C33' 0.071(3) 0.101(3) 0.088(3) -0.008(3) 0.033(2) -0.018(2)
C34' 0.070(3) 0.124(4) 0.063(2) -0.007(3) 0.021(2) -0.027(3)
C35' 0.080(3) 0.111(3) 0.067(2) -0.019(2) 0.032(2) -0.027(2)

loop_
_atom_type_symbol
_atom_type_description
_atom_type_scat_dispersion_real
_atom_type_scat_dispersion_imag
_atom_type_scat_source
C C 0.0033 0.0016 'International Tables Vol C Tables 4.2.6.8 and 6.1.1.4'
H H 0.0000 0.0000 'International Tables Vol C Tables 4.2.6.8 and 6.1.1.4'
N N 0.0061 0.0033 'International Tables Vol C Tables 4.2.6.8 and 6.1.1.4'
O O 0.0106 0.0060 'International Tables Vol C Tables 4.2.6.8 and 6.1.1.4'

loop_
_geom_angle_atom_site_label_1
_geom_angle_atom_site_label_2
_geom_angle_atom_site_label_3
_geom_angle
C2 N1 C1 125.8(3)
C2 N1 C4 95.9(2)
C1 N1 C4 129.6(2)
C2' N1' C1' 135.2(3)
C2' N1' C4' 96.4(2)
C1' N1' C4' 128.1(2)
C5 O2 C3 119.4(2)
C12 O3 C17 119.7(2)
C5' O2' C3' 116.4(2)
C12' O3' C17' 118.4(2)
N1 C1 C18 114.6(2)
N1 C1 H1A 108.6
C18 C1 H1A 108.6
N1 C1 H1B 108.6
C18 C1 H1B 108.6
H1A C1 H1B 107.6
O1 C2 N1 132.0(3)
O1 C2 C3 135.6(3)
N1 C2 C3 92.3(3)
O2 C3 C2 113.3(3)
O2 C3 C4 118.5(2)
C2 C3 C4 85.8(2)
O2 C3 H3 112.2
C2 C3 H3 112.2
C4 C3 H3 112.2
C11 C4 N1 117.5(2)
C11 C4 C3 117.8(2)
N1 C4 C3 85.8(2)
C11 C4 H4 111.2
N1 C4 H4 111.2
C3 C4 H4 111.2
O2 C5 C6 115.4(3)
O2 C5 C10 124.6(3)
C6 C5 C10 120.0(3)
C5 C6 C7 119.9(3)
C5 C6 H6 120.0
C7 C6 H6 120.0
C6 C7 C8 120.6(3)
C6 C7 H7 119.7
C8 C7 H7 119.7
C7 C8 C9 118.5(3)
C7 C8 H8 120.7
C9 C8 H8 120.7
C10 C9 C8 121.5(3)
C10 C9 H9 119.3
C8 C9 H9 119.3
C5 C10 C9 119.4(3)
C5 C10 H10 120.3
C9 C10 H10 120.3
C12 C11 C16 117.3(3)
C12 C11 C4 121.5(3)
C16 C11 C4 121.1(3)
O3 C12 C11 115.7(3)
O3 C12 C13 122.7(3)
C11 C12 C13 121.5(3)
C12 C13 C14 119.2(3)
C12 C13 H13 120.4
C14 C13 H13 120.4
C15 C14 C13 121.2(3)
C15 C14 H14 119.4
C13 C14 H14 119.4
C14 C15 C16 118.9(3)
C14 C15 H15 120.5
C16 C15 H15 120.5
C11 C16 C15 121.8(3)
C11 C16 H16 119.1
C15 C16 H16 119.1
O3 C17 C17' 113.5(3)
O3 C17 H17A 108.9
C17' C17 H17A 108.9
O3 C17 H17B 108.9
C17' C17 H17B 108.9
H17A C17 H17B 107.7
C1' C18 C1 110.3(2)
C1' C18 H18A 109.6
C1 C18 H18A 109.6
C1' C18 H18B 109.6
C1 C18 H18B 109.6
H18A C18 H18B 108.1
N1' C1' C18 111.4(2)
N1' C1' H1'1 109.3
C18 C1' H1'1 109.3
N1' C1' H1'2 109.3
C18 C1' H1'2 109.3
H1'1 C1' H1'2 108.0
O1' C2' N1' 132.8(3)
O1' C2' C3' 135.6(3)
N1' C2' C3' 91.6(2)
O2' C3' C2' 116.6(2)
O2' C3' C4' 114.4(2)
C2' C3' C4' 85.6(2)
O2' C3' H3' 112.5
C2' C3' H3' 112.5
C4' C3' H3' 112.5
N1' C4' C11' 114.3(3)
N1' C4' C3' 86.4(2)
C11' C4' C3' 121.5(2)
N1' C4' H4' 110.8
C11' C4' H4' 110.8
C3' C4' H4' 110.8
C10' C5' O2' 124.5(3)
C10' C5' C6' 120.1(4)
O2' C5' C6' 115.4(3)
C5' C6' C7' 119.2(4)
C5' C6' H6' 120.4
C7' C6' H6' 120.4
C8' C7' C6' 120.1(4)
C8' C7' H7' 119.9
C6' C7' H7' 119.9
C9' C8' C7' 119.6(4)
C9' C8' H8' 120.2
C7' C8' H8' 120.2
C8' C9' C10' 120.9(4)
C8' C9' H9' 119.5
C10' C9' H9' 119.5
C5' C10' C9' 120.0(4)
C5' C10' H10' 120.0
C9' C10' H10' 120.0
C16' C11' C12' 118.5(3)
C16' C11' C4' 121.3(3)
C12' C11' C4' 120.1(3)
O3' C12' C13' 123.9(3)
O3' C12' C11' 115.6(3)
C13' C12' C11' 120.5(3)
C12' C13' C14' 119.7(3)
C12' C13' H13' 120.1
C14' C13' H13' 120.1
C13' C14' C15' 120.4(3)
C13' C14' H14' 119.8
C15' C14' H14' 119.8
C14' C15' C16' 119.8(3)
C14' C15' H15' 120.1
C16' C15' H15' 120.1
C11' C16' C15' 121.2(3)
C11' C16' H16' 119.4
C15' C16' H16' 119.4
O3' C17' C17 107.2(2)
O3' C17' H17C 110.3
C17 C17' H17C 110.3
O3' C17' H17D 110.3
C17 C17' H17D 110.3
H17C C17' H17D 108.5
C20 N2 C19 132.4(3)
C20 N2 C22 95.9(3)
C19 N2 C22 131.7(3)
C20' N2' C22' 97.0(3)
C20' N2' C19' 132.4(3)
C22' N2' C19' 129.0(3)
C23 O5 C21 117.9(2)
C30 O6 C35 119.7(3)
C23' O5' C21' 117.3(3)
C30' O6' C35' 118.3(3)
N2 C19 C36 112.2(3)
N2 C19 H19A 109.2
C36 C19 H19A 109.2
N2 C19 H19B 109.2
C36 C19 H19B 109.2
H19A C19 H19B 107.9
O4 C20 N2 132.4(3)
O4 C20 C21 135.3(3)
N2 C20 C21 92.2(3)
O5 C21 C20 114.2(3)
O5 C21 C22 118.3(2)
C20 C21 C22 85.8(2)
O5 C21 H21 112.0
C20 C21 H21 112.0
C22 C21 H21 112.0
N2 C22 C29 114.0(3)
N2 C22 C21 85.5(2)
C29 C22 C21 117.1(3)
N2 C22 H22 112.5
C29 C22 H22 112.5
C21 C22 H22 112.5
O5 C23 C24 115.6(3)
O5 C23 C28 124.2(3)
C24 C23 C28 120.2(3)
C25 C24 C23 119.8(3)
C25 C24 H24 120.1
C23 C24 H24 120.1
C24 C25 C26 120.8(4)
C24 C25 H25 119.6
C26 C25 H25 119.6
C27 C26 C25 118.9(4)
C27 C26 H26 120.5
C25 C26 H26 120.5
C26 C27 C28 121.3(3)
C26 C27 H27 119.3
C28 C27 H27 119.3
C23 C28 C27 118.8(3)
C23 C28 H28 120.6
C27 C28 H28 120.6
C30 C29 C34 117.5(3)
C30 C29 C22 120.2(3)
C34 C29 C22 122.3(3)
O6 C30 C29 115.7(3)
O6 C30 C31 123.9(3)
C29 C30 C31 120.4(3)
C30 C31 C32 120.0(3)
C30 C31 H31 120.0
C32 C31 H31 120.0
C33 C32 C31 120.6(3)
C33 C32 H32 119.7
C31 C32 H32 119.7
C32 C33 C34 119.2(3)
C32 C33 H33 120.4
C34 C33 H33 120.4
C29 C34 C33 122.4(3)
C29 C34 H34 118.8
C33 C34 H34 118.8
O6 C35 C35' 112.4(3)
O6 C35 H35A 109.1
C35' C35 H35A 109.1
O6 C35 H35B 109.1
C35' C35 H35B 109.1
H35A C35 H35B 107.8
C19 C36 C19' 112.9(3)
C19 C36 H36A 109.0
C19' C36 H36A 109.0
C19 C36 H36B 109.0
C19' C36 H36B 109.0
H36A C36 H36B 107.8
N2' C19' C36 112.0(3)
N2' C19' H19C 109.2
C36 C19' H19C 109.2
N2' C19' H19D 109.2
C36 C19' H19D 109.2
H19C C19' H19D 107.9
O4' C20' N2' 133.0(4)
O4' C20' C21' 136.6(4)
N2' C20' C21' 90.4(3)
O5' C21' C20' 115.3(3)
O5' C21' C22' 120.9(3)
C20' C21' C22' 86.0(3)
O5' C21' H21' 110.8
C20' C21' H21' 110.8
C22' C21' H21' 110.8
N2' C22' C29' 113.9(3)
N2' C22' C21' 85.2(3)
C29' C22' C21' 115.0(3)
N2' C22' H22' 113.3
C29' C22' H22' 113.3
C21' C22' H22' 113.3
C28' C23' O5' 123.6(4)
C28' C23' C24' 120.9(4)
O5' C23' C24' 115.4(4)
C25' C24' C23' 118.8(4)
C25' C24' H24' 120.6
C23' C24' H24' 120.6
C26' C25' C24' 120.8(5)
C26' C25' H25' 119.6
C24' C25' H25' 119.6
C25' C26' C27' 119.0(5)
C25' C26' H26' 120.5
C27' C26' H26' 120.5
C28' C27' C26' 121.2(5)
C28' C27' H27' 119.4
C26' C27' H27' 119.4
C23' C28' C27' 119.3(4)
C23' C28' H28' 120.4
C27' C28' H28' 120.4
C34' C29' C30' 117.9(4)
C34' C29' C22' 121.4(3)
C30' C29' C22' 120.6(4)
O6' C30' C31' 124.2(3)
O6' C30' C29' 115.7(4)
C31' C30' C29' 120.1(4)
C32' C31' C30' 119.8(3)
C32' C31' H31' 120.1
C30' C31' H31' 120.1
C31' C32' C33' 121.1(4)
C31' C32' H32' 119.5
C33' C32' H32' 119.5
C32' C33' C34' 118.5(4)
C32' C33' H33' 120.8
C34' C33' H33' 120.8
C29' C34' C33' 122.6(4)
C29' C34' H34' 118.7
C33' C34' H34' 118.7
O6' C35' C35 106.5(3)
O6' C35' H35C 110.4
C35 C35' H35C 110.4
O6' C35' H35D 110.4
C35 C35' H35D 110.4
H35C C35' H35D 108.6

loop_
_geom_bond_atom_site_label_1
_geom_bond_atom_site_label_2
_geom_bond_distance
N1 C2 1.347(3)
N1 C1 1.450(3)
N1 C4 1.481(3)
N1' C2' 1.348(4)
N1' C1' 1.451(3)
N1' C4' 1.470(3)
O1 C2 1.206(3)
O2 C5 1.369(3)
O2 C3 1.398(3)
O3 C12 1.376(3)
O3 C17 1.424(3)
O1' C2' 1.214(3)
O2' C5' 1.378(4)
O2' C3' 1.415(3)
O3' C12' 1.372(3)
O3' C17' 1.428(3)
C1 C18 1.508(4)
C1 H1A 0.9700
C1 H1B 0.9700
C2 C3 1.523(4)
C3 C4 1.565(4)
C3 H3 0.9800
C4 C11 1.498(4)
C4 H4 0.9800
C5 C6 1.371(4)
C5 C10 1.379(4)
C6 C7 1.376(4)
C6 H6 0.9300
C7 C8 1.382(4)
C7 H7 0.9300
C8 C9 1.371(4)
C8 H8 0.9300
C9 C10 1.369(4)
C9 H9 0.9300
C10 H10 0.9300
C11 C12 1.396(4)
C11 C16 1.383(4)
C12 C13 1.380(4)
C13 C14 1.367(4)
C13 H13 0.9300
C14 C15 1.375(4)
C14 H14 0.9300
C15 C16 1.383(4)
C15 H15 0.9300
C16 H16 0.9300
C17 C17' 1.495(4)
C17 H17A 0.9700
C17 H17B 0.9700
C18 C1' 1.525(4)
C18 H18A 0.9700
C18 H18B 0.9700
C1' H1'1 0.9700
C1' H1'2 0.9700
C2' C3' 1.536(4)
C3' C4' 1.556(4)
C3' H3' 0.9800
C4' C11' 1.499(4)
C4' H4' 0.9800
C5' C10' 1.369(4)
C5' C6' 1.367(4)
C6' C7' 1.391(5)
C6' H6' 0.9300
C7' C8' 1.383(5)
C7' H7' 0.9300
C8' C9' 1.340(5)
C8' H8' 0.9300
C9' C10' 1.377(4)
C9' H9' 0.9300
C10' H10' 0.9300
C11' C16' 1.383(4)
C11' C12' 1.391(4)
C12' C13' 1.383(4)
C13' C14' 1.382(4)
C13' H13' 0.9300
C14' C15' 1.368(4)
C14' H14' 0.9300
C15' C16' 1.377(4)
C15' H15' 0.9300
C16' H16' 0.9300
C17' H17C 0.9700
C17' H17D 0.9700
N2 C20 1.345(4)
N2 C19 1.461(4)
N2 C22 1.484(4)
N2' C20' 1.348(4)
N2' C22' 1.453(4)
N2' C19' 1.458(4)
O4 C20 1.220(3)
O5 C23 1.377(3)
O5 C21 1.407(3)
O6 C30 1.369(3)
O6 C35 1.424(3)
O4' C20' 1.211(4)
O5' C23' 1.379(4)
O5' C21' 1.412(4)
O6' C30' 1.361(4)
O6' C35' 1.431(3)
C19 C36 1.499(4)
C19 H19A 0.9700
C19 H19B 0.9700
C20 C21 1.523(4)
C21 C22 1.566(4)
C21 H21 0.9800
C22 C29 1.490(4)
C22 H22 0.9800
C23 C24 1.377(4)
C23 C28 1.377(4)
C24 C25 1.369(4)
C24 H24 0.9300
C25 C26 1.375(5)
C25 H25 0.9300
C26 C27 1.367(4)
C26 H26 0.9300
C27 C28 1.383(4)
C27 H27 0.9300
C28 H28 0.9300
C29 C30 1.394(4)
C29 C34 1.381(4)
C30 C31 1.386(4)
C31 C32 1.375(4)
C31 H31 0.9300
C32 C33 1.364(4)
C32 H32 0.9300
C33 C34 1.372(4)
C33 H33 0.9300
C34 H34 0.9300
C35 C35' 1.495(4)
C35 H35A 0.9700
C35 H35B 0.9700
C36 C19' 1.488(4)
C36 H36A 0.9700
C36 H36B 0.9700
C19' H19C 0.9700
C19' H19D 0.9700
C20' C21' 1.521(5)
C21' C22' 1.557(4)
C21' H21' 0.9800
C22' C29' 1.517(5)
C22' H22' 0.9800
C23' C28' 1.371(5)
C23' C24' 1.381(5)
C24' C25' 1.377(5)
C24' H24' 0.9300
C25' C26' 1.382(6)
C25' H25' 0.9300
C26' C27' 1.370(6)
C26' H26' 0.9300
C27' C28' 1.369(5)
C27' H27' 0.9300
C28' H28' 0.9300
C29' C34' 1.369(5)
C29' C30' 1.388(4)
C30' C31' 1.390(4)
C31' C32' 1.375(4)
C31' H31' 0.9300
C32' C33' 1.357(5)
C32' H32' 0.9300
C33' C34' 1.384(5)
C33' H33' 0.9300
C34' H34' 0.9300
C35' H35C 0.9700
C35' H35D 0.9700

loop_
_geom_torsion_atom_site_label_1
_geom_torsion_atom_site_label_2
_geom_torsion_atom_site_label_3
_geom_torsion_atom_site_label_4
_geom_torsion
C2 N1 C1 C18 -153.5(3)
C4 N1 C1 C18 66.7(4)
C1 N1 C2 O1 24.2(6)
C4 N1 C2 O1 174.2(4)
C1 N1 C2 C3 -153.2(3)
C4 N1 C2 C3 -3.2(2)
C5 O2 C3 C2 -164.5(2)
C5 O2 C3 C4 97.2(3)
O1 C2 C3 O2 66.4(5)
N1 C2 C3 O2 -116.3(3)
O1 C2 C3 C4 -174.2(4)
N1 C2 C3 C4 3.0(2)
C2 N1 C4 C11 122.4(3)
C1 N1 C4 C11 -89.4(3)
C2 N1 C4 C3 3.1(2)
C1 N1 C4 C3 151.3(3)
O2 C3 C4 C11 -7.4(4)
C2 C3 C4 C11 -121.7(3)
O2 C3 C4 N1 111.6(3)
C2 C3 C4 N1 -2.7(2)
C3 O2 C5 C6 172.8(2)
C3 O2 C5 C10 -5.0(4)
O2 C5 C6 C7 -175.3(3)
C10 C5 C6 C7 2.6(4)
C5 C6 C7 C8 -0.9(4)
C6 C7 C8 C9 -1.1(5)
C7 C8 C9 C10 1.3(5)
O2 C5 C10 C9 175.3(3)
C6 C5 C10 C9 -2.4(4)
C8 C9 C10 C5 0.4(5)
N1 C4 C11 C12 136.4(3)
C3 C4 C11 C12 -123.2(3)
N1 C4 C11 C16 -48.3(4)
C3 C4 C11 C16 52.2(4)
C17 O3 C12 C11 -162.7(2)
C17 O3 C12 C13 18.4(4)
C16 C11 C12 O3 -179.4(2)
C4 C11 C12 O3 -3.9(4)
C16 C11 C12 C13 -0.5(4)
C4 C11 C12 C13 175.0(3)
O3 C12 C13 C14 178.5(3)
C11 C12 C13 C14 -0.3(4)
C12 C13 C14 C15 1.1(5)
C13 C14 C15 C16 -1.1(5)
C12 C11 C16 C15 0.5(4)
C4 C11 C16 C15 -175.0(3)
C14 C15 C16 C11 0.2(5)
C12 O3 C17 C17' 66.2(3)
N1 C1 C18 C1' -172.7(2)
C2' N1' C1' C18 -122.5(3)
C4' N1' C1' C18 49.8(4)
C1 C18 C1' N1' 65.4(3)
C1' N1' C2' O1' -4.9(6)
C4' N1' C2' O1' -178.8(3)
C1' N1' C2' C3' 174.3(3)
C4' N1' C2' C3' 0.4(2)
C5' O2' C3' C2' 93.3(3)
C5' O2' C3' C4' -169.0(2)
O1' C2' C3' O2' -66.0(5)
N1' C2' C3' O2' 114.8(3)
O1' C2' C3' C4' 178.8(4)
N1' C2' C3' C4' -0.4(2)
C2' N1' C4' C11' -123.5(3)
C1' N1' C4' C11' 62.0(4)
C2' N1' C4' C3' -0.4(2)
C1' N1' C4' C3' -174.9(3)
O2' C3' C4' N1' -117.0(3)
C2' C3' C4' N1' 0.3(2)
O2' C3' C4' C11' -0.6(4)
C2' C3' C4' C11' 116.7(3)
C3' O2' C5' C10' -15.7(4)
C3' O2' C5' C6' 165.0(3)
C10' C5' C6' C7' -0.6(5)
O2' C5' C6' C7' 178.7(3)
C5' C6' C7' C8' -0.4(6)
C6' C7' C8' C9' 1.4(7)
C7' C8' C9' C10' -1.5(6)
O2' C5' C10' C9' -178.7(3)
C6' C5' C10' C9' 0.6(5)
C8' C9' C10' C5' 0.5(6)
N1' C4' C11' C16' 41.4(4)
C3' C4' C11' C16' -59.8(4)
N1' C4' C11' C12' -134.4(3)
C3' C4' C11' C12' 124.4(3)
C17' O3' C12' C13' -10.4(4)
C17' O3' C12' C11' 169.8(2)
C16' C11' C12' O3' 179.5(2)
C4' C11' C12' O3' -4.5(4)
C16' C11' C12' C13' -0.2(4)
C4' C11' C12' C13' 175.7(3)
O3' C12' C13' C14' -179.1(3)
C11' C12' C13' C14' 0.7(4)
C12' C13' C14' C15' -0.1(5)
C13' C14' C15' C16' -0.8(5)
C12' C11' C16' C15' -0.7(4)
C4' C11' C16' C15' -176.6(3)
C14' C15' C16' C11' 1.3(5)
C12' O3' C17' C17 -178.2(2)
O3 C17 C17' O3' 58.2(3)
C20 N2 C19 C36 137.7(3)
C22 N2 C19 C36 -44.7(4)
C19 N2 C20 O4 3.1(6)
C22 N2 C20 O4 -175.1(3)
C19 N2 C20 C21 -175.7(3)
C22 N2 C20 C21 6.1(2)
C23 O5 C21 C20 -168.4(3)
C23 O5 C21 C22 92.9(3)
O4 C20 C21 O5 56.3(5)
N2 C20 C21 O5 -124.9(3)
O4 C20 C21 C22 175.5(4)
N2 C20 C21 C22 -5.7(2)
C20 N2 C22 C29 111.8(3)
C19 N2 C22 C29 -66.4(4)
C20 N2 C22 C21 -5.9(2)
C19 N2 C22 C21 175.9(3)
O5 C21 C22 N2 120.5(3)
C20 C21 C22 N2 5.2(2)
O5 C21 C22 C29 5.7(4)
C20 C21 C22 C29 -109.5(3)
C21 O5 C23 C24 174.0(3)
C21 O5 C23 C28 -6.2(4)
O5 C23 C24 C25 -178.2(3)
C28 C23 C24 C25 1.9(5)
C23 C24 C25 C26 -0.6(5)
C24 C25 C26 C27 -0.1(6)
C25 C26 C27 C28 -0.6(5)
O5 C23 C28 C27 177.6(3)
C24 C23 C28 C27 -2.5(4)
C26 C27 C28 C23 1.9(5)
N2 C22 C29 C30 153.0(3)
C21 C22 C29 C30 -109.4(3)
N2 C22 C29 C34 -26.9(4)
C21 C22 C29 C34 70.7(4)
C35 O6 C30 C29 -156.6(3)
C35 O6 C30 C31 24.2(4)
C34 C29 C30 O6 -177.8(3)
C22 C29 C30 O6 2.3(4)
C34 C29 C30 C31 1.3(4)
C22 C29 C30 C31 -178.6(3)
O6 C30 C31 C32 177.2(3)
C29 C30 C31 C32 -1.9(5)
C30 C31 C32 C33 1.3(5)
C31 C32 C33 C34 -0.1(5)
C30 C29 C34 C33 -0.2(5)
C22 C29 C34 C33 179.7(3)
C32 C33 C34 C29 -0.4(5)
C30 O6 C35 C35' 65.8(4)
N2 C19 C36 C19' -65.4(4)
C20' N2' C19' C36 146.9(4)
C22' N2' C19' C36 -51.5(6)
C19 C36 C19' N2' 161.7(3)
C22' N2' C20' O4' 171.3(5)
C19' N2' C20' O4' -23.0(9)
C22' N2' C20' C21' -9.8(3)
C19' N2' C20' C21' 155.9(4)
C23' O5' C21' C20' 176.5(3)
C23' O5' C21' C22' -82.4(5)
O4' C20' C21' O5' -49.7(7)
N2' C20' C21' O5' 131.5(3)
O4' C20' C21' C22' -172.1(6)
N2' C20' C21' C22' 9.1(3)
C20' N2' C22' C29' -105.7(3)
C19' N2' C22' C29' 87.9(5)
C20' N2' C22' C21' 9.6(3)
C19' N2' C22' C21' -156.8(4)
O5' C21' C22' N2' -125.7(4)
C20' C21' C22' N2' -8.5(3)
O5' C21' C22' C29' -11.5(6)
C20' C21' C22' C29' 105.8(4)
C21' O5' C23' C28' 18.0(5)
C21' O5' C23' C24' -164.6(3)
C28' C23' C24' C25' -1.4(6)
O5' C23' C24' C25' -178.9(3)
C23' C24' C25' C26' 1.5(6)
C24' C25' C26' C27' -1.2(6)
C25' C26' C27' C28' 0.8(6)
O5' C23' C28' C27' 178.4(3)
C24' C23' C28' C27' 1.1(6)
C26' C27' C28' C23' -0.8(6)
N2' C22' C29' C34' 39.7(4)
C21' C22' C29' C34' -56.4(5)
N2' C22' C29' C30' -141.4(3)
C21' C22' C29' C30' 122.5(4)
C35' O6' C30' C31' -15.6(5)
C35' O6' C30' C29' 165.1(3)
C34' C29' C30' O6' 179.6(3)
C22' C29' C30' O6' 0.7(5)
C34' C29' C30' C31' 0.3(5)
C22' C29' C30' C31' -178.6(3)
O6' C30' C31' C32' -178.5(3)
C29' C30' C31' C32' 0.8(5)
C30' C31' C32' C33' -1.6(5)
C31' C32' C33' C34' 1.2(5)
C30' C29' C34' C33' -0.6(5)
C22' C29' C34' C33' 178.3(3)
C32' C33' C34' C29' -0.1(5)
C30' O6' C35' C35 -163.1(3)
O6 C35 C35' O6' 62.4(4)
